data_7153568
loop_
_publ_author_name
'Caio, Jo\~ao M'
'Esteves, Teresa'
'Carvalho, Silvia'
'Moiteiro, Cristina'
'F\'elix, V\'itor'

_publ_section_title
;
 Azacalix[2]arene[2]triazine-based receptors bearing carboxymethyl pendant
 arms on nitrogen bridges: synthesis and evaluation of their coordination
 ability towards copper(II).
;
_journal_issue 4
_journal_name_full 'Organic &amp; biomolecular chemistry'
_journal_page_first 589
_journal_page_last 599
_journal_paper_doi 10.1039/c3ob42047g
_journal_volume 12
_journal_year 2014
_chemical_formula_moiety 'C30 H28 Cl2 N10 O8, C6 H10 O5'
_chemical_formula_sum 'C36 H38 Cl2 N10 O13'
_chemical_formula_weight 889.66
_chemical_name_systematic
;
 ?
;
_space_group_crystal_system monoclinic
_space_group_IT_number 15
_space_group_name_Hall '-C 2yc'
_space_group_name_H-M_alt 'C 1 2/c 1'
_symmetry_space_group_name_Hall '-C 2yc'
_symmetry_space_group_name_H-M 'C 1 2/c 1'
_atom_sites_solution_hydrogens geom
_audit_creation_date 2013-10-13
_audit_creation_method
;
Olex2 1.2
(compiled 2013.09.17 svn.r2790 for OlexSys, GUI svn.r4601)
;
_cell_angle_alpha 90
_cell_angle_beta 100.734(4)
_cell_angle_gamma 90
_cell_formula_units_Z 4
_cell_length_a 12.2611(11)
_cell_length_b 18.2064(13)
_cell_length_c 17.7004(19)
_cell_measurement_reflns_used 526
_cell_measurement_temperature 150(2)
_cell_measurement_theta_max 27.13
_cell_measurement_theta_min 2.94
_cell_volume 3882.1(6)
_computing_cell_refinement 'BRUKER SAINT'
_computing_data_collection 'BRUKER SMART'
_computing_data_reduction 'BRUKER SAINT'
_computing_molecular_graphics
;
O. V. Dolomanov, L. J. Bourhis, R. J. Gildea, J. A. K. Howard and H. Puschmann,
OLEX2: a complete structure solution, refinement and analysis program.
J. Appl. Cryst. (2009). 42, 339-341.
;
_computing_publication_material
;
O. V. Dolomanov, L. J. Bourhis, R. J. Gildea, J. A. K. Howard and H. Puschmann,
OLEX2: a complete structure solution, refinement and analysis program.
J. Appl. Cryst. (2009). 42, 339-341.
;
_computing_structure_refinement 'SHELXL-2013 (Sheldrick, 2013)'
_computing_structure_solution 'SHELXS-97 (Sheldrick, 1990)'
_diffrn_ambient_temperature 150(2)
_diffrn_detector 'Bruker APEX2 area detector'
_diffrn_detector_type 'CCD area detector'
_diffrn_measured_fraction_theta_full 0.998
_diffrn_measured_fraction_theta_max 0.998
_diffrn_measurement_device '4-circle KAPPA Goniometer'
_diffrn_measurement_device_type 'Bruker SMART APEX2 area detector'
_diffrn_measurement_method '\w and \f scans'
_diffrn_radiation_monochromator graphite
_diffrn_radiation_probe x-ray
_diffrn_radiation_type MoK\a
_diffrn_radiation_wavelength 0.71073
_diffrn_reflns_av_R_equivalents 0.0394
_diffrn_reflns_av_unetI/netI 0.0448
_diffrn_reflns_Laue_measured_fraction_full 0.998
_diffrn_reflns_Laue_measured_fraction_max 0.998
_diffrn_reflns_limit_h_max 17
_diffrn_reflns_limit_h_min -17
_diffrn_reflns_limit_k_max 22
_diffrn_reflns_limit_k_min -26
_diffrn_reflns_limit_l_max 25
_diffrn_reflns_limit_l_min -25
_diffrn_reflns_number 23350
_diffrn_reflns_point_group_measured_fraction_full 0.998
_diffrn_reflns_point_group_measured_fraction_max 0.998
_diffrn_reflns_theta_full 25.242
_diffrn_reflns_theta_max 30.551
_diffrn_reflns_theta_min 2.027
_diffrn_source 'fine-focus sealed tube'
_diffrn_source_target Mo
_exptl_absorpt_coefficient_mu 0.249
_exptl_absorpt_correction_T_max 0.746
_exptl_absorpt_correction_T_min 0.677
_exptl_absorpt_correction_type multi-scan
_exptl_absorpt_process_details 'SADABS Bruker'
_exptl_crystal_colour 'clear light colourless'
_exptl_crystal_density_diffrn 1.522
_exptl_crystal_description block
_exptl_crystal_F_000 1848
_exptl_crystal_size_max 0.18
_exptl_crystal_size_mid 0.1
_exptl_crystal_size_min 0.04
_refine_diff_density_max 0.347
_refine_diff_density_min -0.314
_refine_diff_density_rms 0.056
_refine_ls_extinction_method none
_refine_ls_goodness_of_fit_ref 1.017
_refine_ls_hydrogen_treatment constr
_refine_ls_matrix_type full
_refine_ls_number_parameters 279
_refine_ls_number_reflns 5940
_refine_ls_number_restraints 0
_refine_ls_restrained_S_all 1.017
_refine_ls_R_factor_all 0.0725
_refine_ls_R_factor_gt 0.0444
_refine_ls_shift/su_max 0.000
_refine_ls_shift/su_mean 0.000
_refine_ls_structure_factor_coef Fsqd
_refine_ls_weighting_details 'w=1/[\s^2^(Fo^2^)+(0.0465P)^2^+2.7270P] where P=(Fo^2^+2Fc^2^)/3'
_refine_ls_weighting_scheme calc
_refine_ls_wR_factor_gt 0.1005
_refine_ls_wR_factor_ref 0.1131
_reflns_Friedel_coverage 0.000
_reflns_number_gt 4218
_reflns_number_total 5940
_reflns_threshold_expression 'I > 2\s(I)'
_cod_data_source_file c3ob42047g.txt
_cod_data_source_block compound_1
_cod_database_code 7153568
_shelxl_version_number 2013-4
_shelx_space_group_comment
;
The symmetry employed for this shelxl refinement is uniquely defined
by the following loop, which should always be used as a source of
symmetry information in preference to the above space-group names.
They are only intended as comments.
;
_shelx_estimated_absorpt_t_max 0.990
_shelx_estimated_absorpt_t_min 0.957
_olex2_refinement_description
;
1. Others
 Fixed U12: O100(0)
 Fixed U23: O100(0)
 Fixed Uiso: H6(0.024) H12A(0.026) H12B(0.026) H14(0.031) H19A(0.028)
 H19B(0.028) H20(0.032) H25(0.038) H29A(0.044) H29B(0.044) H29C(0.044)
 H30A(0.048) H30B(0.048) H30C(0.048) H10C(0.039) H10D(0.039) H10E(0.058)
 H10F(0.058) H10G(0.058)
 Fixed X: H6(1.069) H12A(0.8288) H12B(0.9259) H14(0.892) H19A(1.3115)
 H19B(1.3965) H20(1.2115) H25(1.046) H29A(0.6035) H29B(0.6608) H29C(0.7067)
 H30A(1.5151) H30B(1.6057) H30C(1.6) O100(1) H10C(0.8391) H10D(0.9107)
 H10E(0.7383) H10F(0.6829) H10G(0.8108)
 Fixed Y: H6(0.5389) H12A(0.5092) H12B(0.5643) H14(0.7234) H19A(0.5725)
 H19B(0.5504) H20(0.7392) H25(0.7947) H29A(0.6367) H29B(0.6091) H29C(0.6807)
 H30A(0.7523) H30B(0.6935) H30C(0.718) H10C(0.4333) H10D(0.3597) H10E(0.3879)
 H10F(0.3129) H10G(0.3144)
 Fixed Z: H6(0.141) H12A(-0.0167) H12B(-0.0286) H14(0.0727) H19A(0.1062)
 H19B(0.1828) H20(0.1837) H25(0.124) H29A(-0.1672) H29B(-0.2362) H29C(-0.1882)
 H30A(0.0775) H30B(0.0624) H30C(0.1484) O100(0.25) H10C(0.2406) H10D(0.2587)
 H10E(0.0121) H10F(0.0333) H10G(0.0253)
;

loop_
_space_group_symop_operation_xyz
'x, y, z'
'-x, y, -z+1/2'
'x+1/2, y+1/2, z'
'-x+1/2, y+1/2, -z+1/2'
'-x, -y, -z'
'x, -y, z-1/2'
'-x+1/2, -y+1/2, -z'
'x+1/2, -y+1/2, z-1/2'

loop_
_atom_site_label
_atom_site_type_symbol
_atom_site_fract_x
_atom_site_fract_y
_atom_site_fract_z
_atom_site_U_iso_or_equiv
_atom_site_adp_type
_atom_site_occupancy
_atom_site_site_symmetry_order
_atom_site_calc_flag
_atom_site_refinement_flags_posn
_atom_site_refinement_flags_adp
_atom_site_refinement_flags_occupancy
Cl1 Cl 0.52422(3) 0.45531(2) 0.08702(2) 0.02807(11) Uani 1 1 d . . .
O17 O 1.47826(10) 0.64884(7) 0.10248(7) 0.0306(3) Uani 1 1 d . . .
O18 O 0.74944(10) 0.58657(7) -0.13200(6) 0.0306(3) Uani 1 1 d . . .
O21 O 0.72797(12) 0.66305(7) -0.03677(7) 0.0382(3) Uani 1 1 d . . .
O23 O 1.40499(11) 0.71490(8) 0.18751(8) 0.0417(3) Uani 1 1 d . . .
N2 N 0.70587(11) 0.52439(7) 0.07834(7) 0.0217(3) Uani 1 1 d . . .
N3 N 0.63871(11) 0.53285(7) 0.19632(7) 0.0216(3) Uani 1 1 d . . .
N5 N 0.87224(11) 0.58014(7) 0.07058(7) 0.0200(3) Uani 1 1 d . . .
N7 N 1.25790(11) 0.59880(8) 0.20308(7) 0.0227(3) Uani 1 1 d . . .
N8 N 0.81031(11) 0.59109(7) 0.18500(7) 0.0200(3) Uani 1 1 d . . .
C4 C 0.79399(13) 0.56517(8) 0.11276(8) 0.0189(3) Uani 1 1 d . . .
C6 C 1.06456(13) 0.59092(8) 0.13755(8) 0.0199(3) Uani 1 1 d . . .
H6 H 1.0690 0.5389 0.1410 0.024 Uiso 1 1 calc R U .
C9 C 0.96677(13) 0.62479(8) 0.10248(8) 0.0192(3) Uani 1 1 d . . .
C10 C 1.15565(13) 0.63399(9) 0.16757(8) 0.0202(3) Uani 1 1 d . . .
C12 C 0.85456(13) 0.56078(9) -0.01032(8) 0.0213(3) Uani 1 1 d . . .
H12A H 0.8288 0.5092 -0.0167 0.026 Uiso 1 1 calc R U .
H12B H 0.9259 0.5643 -0.0286 0.026 Uiso 1 1 calc R U .
C13 C 0.63628(13) 0.51105(8) 0.12477(9) 0.0214(3) Uani 1 1 d . . .
C14 C 0.95917(14) 0.70067(9) 0.09703(9) 0.0255(3) Uani 1 1 d . . .
H14 H 0.8920 0.7234 0.0727 0.031 Uiso 1 1 calc R U .
C15 C 0.72998(13) 0.57384(8) 0.22352(8) 0.0194(3) Uani 1 1 d . . .
C19 C 1.34509(14) 0.58927(9) 0.15858(9) 0.0237(3) Uani 1 1 d . . .
H19A H 1.3115 0.5725 0.1062 0.028 Uiso 1 1 calc R U .
H19B H 1.3965 0.5504 0.1828 0.028 Uiso 1 1 calc R U .
C20 C 1.14903(14) 0.70983(9) 0.16282(10) 0.0268(3) Uani 1 1 d . . .
H20 H 1.2115 0.7392 0.1837 0.032 Uiso 1 1 calc R U .
C22 C 0.76988(14) 0.61032(9) -0.05917(8) 0.0232(3) Uani 1 1 d . . .
C25 C 1.05053(15) 0.74266(10) 0.12740(11) 0.0318(4) Uani 1 1 d . . .
H25 H 1.0460 0.7947 0.1240 0.038 Uiso 1 1 calc R U .
C27 C 1.41065(13) 0.65897(10) 0.15243(9) 0.0259(3) Uani 1 1 d . . .
C29 C 0.67401(16) 0.63195(12) -0.18521(10) 0.0368(4) Uani 1 1 d . . .
H29A H 0.6035 0.6367 -0.1672 0.044 Uiso 1 1 calc R U .
H29B H 0.6608 0.6091 -0.2362 0.044 Uiso 1 1 calc R U .
H29C H 0.7067 0.6807 -0.1882 0.044 Uiso 1 1 calc R U .
C30 C 1.55606(17) 0.70797(11) 0.09727(12) 0.0401(5) Uani 1 1 d . . .
H30A H 1.5151 0.7523 0.0775 0.048 Uiso 1 1 calc R U .
H30B H 1.6057 0.6935 0.0624 0.048 Uiso 1 1 calc R U .
H30C H 1.6000 0.7180 0.1484 0.048 Uiso 1 1 calc R U .
O100 O 1.0000 0.44795(10) 0.2500 0.0376(4) Uani 1 2 d S T P
O101 O 0.78227(11) 0.35949(7) 0.12220(7) 0.0338(3) Uani 1 1 d . . .
O102 O 0.94720(13) 0.39850(9) 0.10209(8) 0.0479(4) Uani 1 1 d . . .
C101 C 0.88313(16) 0.38792(9) 0.14419(10) 0.0301(4) Uani 1 1 d . . .
C102 C 0.90340(16) 0.40582(10) 0.22862(10) 0.0329(4) Uani 1 1 d . . .
H10C H 0.8391 0.4333 0.2406 0.039 Uiso 1 1 calc R U .
H10D H 0.9107 0.3597 0.2587 0.039 Uiso 1 1 calc R U .
C103 C 0.7511(2) 0.34231(12) 0.04185(11) 0.0483(6) Uani 1 1 d . . .
H10E H 0.7383 0.3879 0.0121 0.058 Uiso 1 1 calc R U .
H10F H 0.6829 0.3129 0.0333 0.058 Uiso 1 1 calc R U .
H10G H 0.8108 0.3144 0.0253 0.058 Uiso 1 1 calc R U .

loop_
_atom_site_aniso_label
_atom_site_aniso_U_11
_atom_site_aniso_U_22
_atom_site_aniso_U_33
_atom_site_aniso_U_23
_atom_site_aniso_U_13
_atom_site_aniso_U_12
Cl1 0.0237(2) 0.0335(2) 0.02698(19) -0.00381(16) 0.00468(15) -0.00861(16)
O17 0.0288(7) 0.0366(7) 0.0311(6) 0.0050(5) 0.0176(5) 0.0013(5)
O18 0.0310(7) 0.0421(7) 0.0178(5) -0.0020(5) 0.0027(5) 0.0064(5)
O21 0.0504(9) 0.0364(7) 0.0262(6) -0.0015(5) 0.0030(6) 0.0157(6)
O23 0.0283(7) 0.0468(8) 0.0543(8) -0.0190(7) 0.0185(6) -0.0098(6)
N2 0.0202(6) 0.0260(7) 0.0195(6) -0.0009(5) 0.0055(5) -0.0024(5)
N3 0.0191(6) 0.0268(7) 0.0196(6) 0.0009(5) 0.0053(5) -0.0026(5)
N5 0.0197(6) 0.0251(6) 0.0165(6) 0.0004(5) 0.0064(5) -0.0015(5)
N7 0.0180(6) 0.0328(7) 0.0190(6) 0.0033(5) 0.0078(5) 0.0040(5)
N8 0.0193(6) 0.0240(6) 0.0177(6) 0.0003(5) 0.0059(5) -0.0011(5)
C4 0.0181(7) 0.0201(7) 0.0185(6) 0.0022(5) 0.0039(6) 0.0012(6)
C6 0.0226(8) 0.0211(7) 0.0175(6) 0.0022(5) 0.0078(6) 0.0012(6)
C9 0.0192(7) 0.0238(7) 0.0162(6) 0.0016(5) 0.0072(6) -0.0012(6)
C10 0.0182(7) 0.0276(8) 0.0164(6) 0.0028(6) 0.0070(6) 0.0015(6)
C12 0.0221(8) 0.0265(8) 0.0168(6) -0.0019(6) 0.0071(6) 0.0008(6)
C13 0.0193(7) 0.0225(7) 0.0219(7) 0.0012(6) 0.0024(6) -0.0002(6)
C14 0.0207(8) 0.0250(8) 0.0312(8) 0.0056(6) 0.0061(7) 0.0036(6)
C15 0.0174(7) 0.0227(7) 0.0185(7) 0.0017(5) 0.0049(6) 0.0017(6)
C19 0.0214(8) 0.0323(8) 0.0196(7) 0.0011(6) 0.0094(6) 0.0045(6)
C20 0.0204(8) 0.0257(8) 0.0353(9) -0.0011(7) 0.0076(7) -0.0034(6)
C22 0.0247(8) 0.0273(8) 0.0188(7) 0.0002(6) 0.0068(6) -0.0020(7)
C25 0.0253(9) 0.0220(8) 0.0489(10) 0.0036(7) 0.0091(8) 0.0008(7)
C27 0.0166(7) 0.0395(9) 0.0215(7) 0.0021(7) 0.0037(6) 0.0031(7)
C29 0.0337(10) 0.0523(12) 0.0234(8) 0.0044(8) 0.0029(7) 0.0080(9)
C30 0.0323(10) 0.0423(11) 0.0509(11) 0.0110(9) 0.0217(9) -0.0002(8)
O100 0.0369(11) 0.0296(9) 0.0447(11) 0.000 0.0034(9) 0.000
O101 0.0346(7) 0.0388(7) 0.0288(6) 0.0036(5) 0.0078(5) -0.0018(6)
O102 0.0495(9) 0.0582(9) 0.0437(8) -0.0034(7) 0.0289(7) -0.0126(7)
C101 0.0339(10) 0.0257(8) 0.0337(9) 0.0038(7) 0.0141(8) 0.0005(7)
C102 0.0318(9) 0.0347(10) 0.0340(9) 0.0024(7) 0.0111(8) 0.0022(8)
C103 0.0647(16) 0.0461(12) 0.0330(10) -0.0055(9) 0.0063(10) -0.0094(11)

loop_
_atom_type_symbol
_atom_type_description
_atom_type_scat_dispersion_real
_atom_type_scat_dispersion_imag
_atom_type_scat_source
C C 0.0033 0.0016 'International Tables Vol C Tables 4.2.6.8 and 6.1.1.4'
H H 0.0000 0.0000 'International Tables Vol C Tables 4.2.6.8 and 6.1.1.4'
N N 0.0061 0.0033 'International Tables Vol C Tables 4.2.6.8 and 6.1.1.4'
O O 0.0106 0.0060 'International Tables Vol C Tables 4.2.6.8 and 6.1.1.4'
Cl Cl 0.1484 0.1585 'International Tables Vol C Tables 4.2.6.8 and 6.1.1.4'

loop_
_geom_angle_atom_site_label_1
_geom_angle_atom_site_label_2
_geom_angle_atom_site_label_3
_geom_angle
_geom_angle_site_symmetry_1
_geom_angle_site_symmetry_3
C27 O17 C30 115.88(14) . .
C22 O18 C29 115.09(14) . .
C13 N2 C4 112.07(13) . .
C13 N3 C15 112.02(13) . .
C4 N5 C9 120.00(12) . .
C4 N5 C12 120.41(13) . .
C9 N5 C12 119.00(12) . .
C10 N7 C19 118.97(12) . .
C15 N7 C10 119.77(13) 2_755 .
C15 N7 C19 121.24(13) 2_755 .
C15 N8 C4 114.22(13) . .
N5 C4 N2 116.79(13) . .
N8 C4 N2 125.76(14) . .
N8 C4 N5 117.45(14) . .
C9 C6 H6 120.4 . .
C10 C6 H6 120.4 . .
C10 C6 C9 119.15(14) . .
C6 C9 N5 119.28(13) . .
C14 C9 N5 119.71(14) . .
C14 C9 C6 121.01(15) . .
C6 C10 N7 119.21(14) . .
C20 C10 N7 120.35(14) . .
C20 C10 C6 120.44(15) . .
N5 C12 H12A 109.2 . .
N5 C12 H12B 109.2 . .
N5 C12 C22 112.23(12) . .
H12A C12 H12B 107.9 . .
C22 C12 H12A 109.2 . .
C22 C12 H12B 109.2 . .
N2 C13 Cl1 115.26(11) . .
N2 C13 N3 130.00(15) . .
N3 C13 Cl1 114.74(12) . .
C9 C14 H14 120.5 . .
C25 C14 C9 119.06(15) . .
C25 C14 H14 120.5 . .
N3 C15 N7 117.36(13) . 2_755
N8 C15 N3 125.89(13) . .
N8 C15 N7 116.74(14) . 2_755
N7 C19 H19A 109.0 . .
N7 C19 H19B 109.0 . .
N7 C19 C27 113.12(13) . .
H19A C19 H19B 107.8 . .
C27 C19 H19A 109.0 . .
C27 C19 H19B 109.0 . .
C10 C20 H20 120.2 . .
C10 C20 C25 119.53(15) . .
C25 C20 H20 120.2 . .
O18 C22 C12 110.01(13) . .
O21 C22 O18 124.47(15) . .
O21 C22 C12 125.51(14) . .
C14 C25 C20 120.82(16) . .
C14 C25 H25 119.6 . .
C20 C25 H25 119.6 . .
O17 C27 C19 109.59(14) . .
O23 C27 O17 124.28(16) . .
O23 C27 C19 126.13(15) . .
O18 C29 H29A 109.5 . .
O18 C29 H29B 109.5 . .
O18 C29 H29C 109.5 . .
H29A C29 H29B 109.5 . .
H29A C29 H29C 109.5 . .
H29B C29 H29C 109.5 . .
O17 C30 H30A 109.5 . .
O17 C30 H30B 109.5 . .
O17 C30 H30C 109.5 . .
H30A C30 H30B 109.5 . .
H30A C30 H30C 109.5 . .
H30B C30 H30C 109.5 . .
C102 O100 C102 113.7(2) . 2_755
C101 O101 C103 115.83(16) . .
O101 C101 C102 110.34(15) . .
O102 C101 O101 124.31(17) . .
O102 C101 C102 125.34(18) . .
O100 C102 C101 111.19(14) . .
O100 C102 H10C 109.4 . .
O100 C102 H10D 109.4 . .
C101 C102 H10C 109.4 . .
C101 C102 H10D 109.4 . .
H10C C102 H10D 108.0 . .
O101 C103 H10E 109.5 . .
O101 C103 H10F 109.5 . .
O101 C103 H10G 109.5 . .
H10E C103 H10F 109.5 . .
H10E C103 H10G 109.5 . .
H10F C103 H10G 109.5 . .

loop_
_geom_bond_atom_site_label_1
_geom_bond_atom_site_label_2
_geom_bond_distance
_geom_bond_site_symmetry_2
Cl1 C13 1.7385(16) .
O17 C27 1.3326(19) .
O17 C30 1.453(2) .
O18 C22 1.3384(18) .
O18 C29 1.449(2) .
O21 C22 1.191(2) .
O23 C27 1.201(2) .
N2 C4 1.358(2) .
N2 C13 1.313(2) .
N3 C13 1.3223(19) .
N3 C15 1.357(2) .
N5 C4 1.3488(19) .
N5 C9 1.4420(19) .
N5 C12 1.4512(18) .
N7 C10 1.444(2) .
N7 C15 1.3581(19) 2_755
N7 C19 1.452(2) .
N8 C4 1.3426(19) .
N8 C15 1.3356(19) .
C6 H6 0.9500 .
C6 C9 1.388(2) .
C6 C10 1.387(2) .
C9 C14 1.387(2) .
C10 C20 1.385(2) .
C12 H12A 0.9900 .
C12 H12B 0.9900 .
C12 C22 1.518(2) .
C14 H14 0.9500 .
C14 C25 1.380(2) .
C15 N7 1.3582(19) 2_755
C19 H19A 0.9900 .
C19 H19B 0.9900 .
C19 C27 1.517(2) .
C20 H20 0.9500 .
C20 C25 1.388(2) .
C25 H25 0.9500 .
C29 H29A 0.9800 .
C29 H29B 0.9800 .
C29 H29C 0.9800 .
C30 H30A 0.9800 .
C30 H30B 0.9800 .
C30 H30C 0.9800 .
O100 C102 1.403(2) 2_755
O100 C102 1.403(2) .
O101 C101 1.330(2) .
O101 C103 1.437(2) .
O102 C101 1.195(2) .
C101 C102 1.504(2) .
C102 H10C 0.9900 .
C102 H10D 0.9900 .
C103 H10E 0.9800 .
C103 H10F 0.9800 .
C103 H10G 0.9800 .
